data_1561958
loop_
_publ_author_name
'Zhang, Yingjie'
'Bhadbhade, Mohan'
'Karatchevtseva, Inna'
'Price, Jason R.'
'Liu, Hao'
'Zhang, Zhaoming'
'Kong, Linggen'
'\<Cejka, Ji\<r\'i'
'Lu, Kim'
'Lumpkin, Gregory R.'

_publ_section_title
;
 Uranium(VI) coordination polymers with pyromellitate ligand: Unique 1D
 channel structures and diverse fluorescence
;
_journal_name_full 'Journal of Solid State Chemistry'
_journal_page_first 42
_journal_page_last 49
_journal_paper_doi 10.1016/j.jssc.2015.01.033
_journal_volume 226
_journal_year 2015
_chemical_formula_sum 'C14 H20 N2 O14 S U'
_chemical_formula_weight 710.41
_space_group_crystal_system triclinic
_space_group_IT_number 2
_space_group_name_Hall '-P 1'
_space_group_name_H-M_alt 'P -1'
_atom_sites_solution_hydrogens mixed
_audit_creation_method SHELXL-2013
_cell_angle_alpha 89.88(3)
_cell_angle_beta 85.25(3)
_cell_angle_gamma 87.35(3)
_cell_formula_units_Z 2
_cell_length_a 7.2170(14)
_cell_length_b 9.2950(19)
_cell_length_c 16.374(3)
_cell_measurement_reflns_used 9980
_cell_measurement_temperature 100(2)
_cell_measurement_theta_max 22.5
_cell_measurement_theta_min 2.5
_cell_volume 1093.5(4)
_computing_cell_refinement 'XDS (Kabsch, 1993)'
_computing_data_collection 'BLU-ICE (McPhillips et al., 2002)'
_computing_data_reduction 'XDS (Kabsch, 1993)'
_computing_structure_refinement 'SHELXL-2013 (Sheldrick, 2013)'
_computing_structure_solution
;
SHELXS97 (Sheldrick, 2008) and OLEX-2 (Dolomanov <i>et al</i>., 2009)
;
_diffrn_ambient_temperature 100(2)
_diffrn_detector_type 'ADSC Quantum 210r'
_diffrn_measured_fraction_theta_full 0.936
_diffrn_measured_fraction_theta_max 0.797
_diffrn_measurement_device_type '3-BM1 Australian Synchrotron'
_diffrn_measurement_method 'Phi Scan'
_diffrn_radiation_monochromator Si<111>
_diffrn_radiation_type Synchrotron
_diffrn_radiation_wavelength 0.710800
_diffrn_reflns_av_R_equivalents 0.0466
_diffrn_reflns_av_unetI/netI 0.0419
_diffrn_reflns_Laue_measured_fraction_full 0.936
_diffrn_reflns_Laue_measured_fraction_max 0.797
_diffrn_reflns_limit_h_max 10
_diffrn_reflns_limit_h_min -10
_diffrn_reflns_limit_k_max 12
_diffrn_reflns_limit_k_min -12
_diffrn_reflns_limit_l_max 22
_diffrn_reflns_limit_l_min -22
_diffrn_reflns_number 23553
_diffrn_reflns_point_group_measured_fraction_full 0.936
_diffrn_reflns_point_group_measured_fraction_max 0.797
_diffrn_reflns_theta_full 25.244
_diffrn_reflns_theta_max 32.012
_diffrn_reflns_theta_min 1.248
_diffrn_source 'Synchrotron BM'
_diffrn_standards_decay_% 0
_diffrn_standards_interval_count 0
_diffrn_standards_interval_time 0
_diffrn_standards_number 0
_exptl_absorpt_coefficient_mu 7.591
_exptl_absorpt_correction_type multi-scan
_exptl_crystal_colour yellow
_exptl_crystal_density_diffrn 2.158
_exptl_crystal_description prism
_exptl_crystal_F_000 676
_exptl_crystal_size_max 0.020
_exptl_crystal_size_mid 0.015
_exptl_crystal_size_min 0.010
_refine_diff_density_max 2.400
_refine_diff_density_min -3.107
_refine_diff_density_rms 0.235
_refine_ls_extinction_coef .
_refine_ls_extinction_method none
_refine_ls_goodness_of_fit_ref 0.975
_refine_ls_hydrogen_treatment constr
_refine_ls_matrix_type full
_refine_ls_number_parameters 293
_refine_ls_number_reflns 6047
_refine_ls_number_restraints 0
_refine_ls_restrained_S_all 0.975
_refine_ls_R_factor_all 0.0501
_refine_ls_R_factor_gt 0.0386
_refine_ls_shift/su_max 0.000
_refine_ls_shift/su_mean 0.000
_refine_ls_structure_factor_coef Fsqd
_refine_ls_weighting_details 'w=1/[\s^2^(Fo^2^)+(0.0841P)^2^+1.9423P] where P=(Fo^2^+2Fc^2^)/3'
_refine_ls_weighting_scheme calc
_refine_ls_wR_factor_gt 0.1117
_refine_ls_wR_factor_ref 0.1232
_reflns_Friedel_coverage 0.000
_reflns_Friedel_fraction_full .
_reflns_Friedel_fraction_max .
_reflns_number_gt 4327
_reflns_number_total 6047
_reflns_threshold_expression 'I > 2\s(I)'
_cod_data_source_file Complex_1.cif.cif
_cod_data_source_block p1bar
_cod_database_code 1561958
_shelx_space_group_comment
;
The symmetry employed for this shelxl refinement is uniquely defined
by the following loop, which should always be used as a source of
symmetry information in preference to the above space-group names.
They are only intended as comments.
;
_shelx_estimated_absorpt_t_min 0.863
_shelx_estimated_absorpt_t_max 0.928
_shelxl_version_number 2013-3

loop_
_space_group_symop_operation_xyz
'x, y, z'
'-x, -y, -z'

loop_
_atom_site_label
_atom_site_type_symbol
_atom_site_fract_x
_atom_site_fract_y
_atom_site_fract_z
_atom_site_U_iso_or_equiv
_atom_site_adp_type
_atom_site_occupancy
_atom_site_site_symmetry_order
_atom_site_calc_flag
_atom_site_refinement_flags_posn
_atom_site_refinement_flags_adp
_atom_site_refinement_flags_occupancy
_atom_site_disorder_assembly
_atom_site_disorder_group
U1 U 1.0000 0.0000 0.5000 0.01475(8) Uani 1 2 d S . P . .
O1 O 0.9882(5) 0.0320(4) 0.3925(2) 0.0168(7) Uani 1 1 d . . . . .
O2 O 0.6802(5) 0.1232(4) 0.5197(3) 0.0189(7) Uani 1 1 d . . . . .
O3 O 0.9142(5) 0.2635(4) 0.5303(3) 0.0196(7) Uani 1 1 d . . . . .
O4 O 0.2583(5) 0.1620(4) 0.4857(2) 0.0181(7) Uani 1 1 d . . . . .
O5 O 0.3066(6) 0.2014(4) 0.6164(3) 0.0244(8) Uani 1 1 d . . . . .
U2 U 0.0000 0.0000 0.0000 0.01487(8) Uani 1 2 d S . P . .
O6 O 0.9179(5) 0.2633(4) 0.0177(3) 0.0226(8) Uani 1 1 d . . . . .
O7 O 0.6825(5) 0.1232(4) 0.0101(3) 0.0199(7) Uani 1 1 d . . . . .
O8 O 0.2598(5) 0.1592(4) -0.0140(2) 0.0166(7) Uani 1 1 d . . . . .
O9 O 0.3188(6) 0.1985(4) 0.1154(3) 0.0224(8) Uani 1 1 d . . . . .
C1 C 0.3232(6) 0.2323(5) 0.5431(3) 0.0174(9) Uani 1 1 d . . . . .
C5 C 0.7416(6) 0.2487(5) 0.5233(3) 0.0145(8) Uani 1 1 d . . . . .
C3 C 0.6153(6) 0.3783(5) 0.5151(3) 0.0135(8) Uani 1 1 d . . . . .
C4 C 0.6911(6) 0.5113(5) 0.4973(3) 0.0150(8) Uani 1 1 d . . . . .
H4 H 0.8195 0.5189 0.4955 0.018 Uiso 1 1 calc R U . . .
C2 C 0.4207(6) 0.3670(5) 0.5178(3) 0.0144(8) Uani 1 1 d . . . . .
C6 C 0.3295(6) 0.2289(5) 0.0411(3) 0.0153(9) Uani 1 1 d . . . . .
C7 C 0.4221(6) 0.3665(5) 0.0157(3) 0.0146(8) Uani 1 1 d . . . . .
C8 C 0.3074(6) 0.4886(5) 0.0067(3) 0.0139(8) Uani 1 1 d . . . . .
H8 H 0.1788 0.4813 0.0112 0.017 Uiso 1 1 calc R U . . .
C9 C 0.6167(6) 0.3775(5) 0.0092(3) 0.0137(8) Uani 1 1 d . . . . .
C10 C 0.7448(6) 0.2487(5) 0.0128(3) 0.0151(8) Uani 1 1 d . . . . .
S1C S 0.9553(2) 0.30741(16) 0.26370(9) 0.0305(3) Uani 1 1 d . . . . .
O1D O -0.0036(5) -0.0153(4) 0.1096(2) 0.0181(7) Uani 1 1 d . . . . .
N1D N 0.4797(7) -0.0726(5) 0.1465(3) 0.0251(10) Uani 1 1 d . . . . .
H1DA H 0.5622 -0.0901 0.1038 0.030 Uiso 1 1 calc R U . . .
H1DB H 0.3936 -0.0075 0.1326 0.030 Uiso 1 1 calc R U . . .
H1DC H 0.4256 -0.1538 0.1615 0.030 Uiso 1 1 calc R U . . .
N2D N 0.5345(7) 0.0734(5) 0.3572(3) 0.0227(9) Uani 1 1 d . . . . .
H2DA H 0.6067 0.1454 0.3419 0.027 Uiso 1 1 calc R U . . .
H2DB H 0.6046 -0.0004 0.3740 0.027 Uiso 1 1 calc R U . . .
H2DC H 0.4523 0.1027 0.3980 0.027 Uiso 1 1 calc R U . . .
C1D C 0.5756(8) -0.0168(7) 0.2157(4) 0.0257(11) Uani 1 1 d . . . . .
H1DD H 0.6459 0.0656 0.1977 0.031 Uiso 1 1 calc R U . . .
H1DE H 0.6622 -0.0907 0.2340 0.031 Uiso 1 1 calc R U . . .
C2D C 0.4341(8) 0.0273(6) 0.2865(3) 0.0231(10) Uani 1 1 d . . . . .
H2DD H 0.3529 0.1060 0.2696 0.028 Uiso 1 1 calc R U . . .
H2DE H 0.3582 -0.0532 0.3023 0.028 Uiso 1 1 calc R U . . .
C2C C 0.9559(8) 0.4470(7) 0.1893(3) 0.0385(13) Uani 1 1 d . . . . .
H2CA H 0.8787 0.5275 0.2104 0.058 Uiso 1 1 calc R U . . .
H2CB H 0.9087 0.4122 0.1403 0.058 Uiso 1 1 calc R U . . .
H2CC H 1.0808 0.4766 0.1769 0.058 Uiso 1 1 calc R U . . .
C1C C 1.0472(3) 0.4076(5) 0.34250(18) 0.0409(14) Uani 1 1 d G . . . .
H1CA H 1.1770 0.4210 0.3284 0.061 Uiso 1 1 calc R U . . .
H1CB H 1.0324 0.3559 0.3933 0.061 Uiso 1 1 calc R U . . .
H1CC H 0.9817 0.4997 0.3483 0.061 Uiso 1 1 calc R U . . .
O1W O 0.0000(5) 0.2130(6) 0.7441(2) 0.0819(19) Uani 1 1 d G . . . .
H1WA H -0.0113 0.1407 0.7757 0.123 Uiso 1 1 d G U . . .
H1WB H 0.0683 0.1888 0.7011 0.123 Uiso 1 1 d G U . . .
O2W O 0.6713(6) 0.3179(5) 0.79943(16) 0.059(2) Uani 0.75 1 d G . P . .
O3W O 0.5622(5) 0.3070(5) 0.74372(15) 0.043(4) Uani 0.25 1 d G . P . .
O4W O 0.4383(4) 0.3982(4) 0.22455(16) 0.0499(11) Uani 1 1 d G . . . .
O1C O 0.7482(4) 0.2946(3) 0.29368(16) 0.0393(11) Uani 1 1 d G . . . .

loop_
_atom_site_aniso_label
_atom_site_aniso_U_11
_atom_site_aniso_U_22
_atom_site_aniso_U_33
_atom_site_aniso_U_23
_atom_site_aniso_U_13
_atom_site_aniso_U_12
U1 0.00940(12) 0.00848(12) 0.02601(14) 0.00294(8) 0.00022(9) 0.00046(8)
O1 0.0160(15) 0.0168(16) 0.0180(16) 0.0054(12) -0.0016(13) -0.0045(12)
O2 0.0105(14) 0.0104(16) 0.036(2) 0.0050(13) -0.0025(14) -0.0004(12)
O3 0.0076(14) 0.0151(16) 0.036(2) 0.0010(13) -0.0019(13) 0.0011(12)
O4 0.0118(15) 0.0145(16) 0.0279(19) 0.0006(13) -0.0005(13) -0.0016(12)
O5 0.0251(19) 0.0187(18) 0.028(2) 0.0046(14) 0.0043(16) -0.0007(15)
U2 0.00959(12) 0.00781(12) 0.02681(14) 0.00163(8) 0.00000(9) 0.00107(8)
O6 0.0087(14) 0.0136(17) 0.045(2) 0.0017(14) -0.0022(14) -0.0001(12)
O7 0.0103(14) 0.0076(15) 0.042(2) 0.0033(13) -0.0035(14) 0.0022(11)
O8 0.0127(15) 0.0095(15) 0.0279(19) 0.0003(12) -0.0034(13) 0.0001(12)
O9 0.0251(19) 0.0158(18) 0.0258(19) 0.0045(13) 0.0015(15) -0.0033(14)
C1 0.0091(18) 0.011(2) 0.031(3) 0.0037(17) 0.0005(17) -0.0009(15)
C5 0.0109(18) 0.0089(19) 0.023(2) 0.0019(15) 0.0012(16) 0.0021(14)
C3 0.0080(17) 0.010(2) 0.023(2) 0.0004(15) -0.0030(16) 0.0024(14)
C4 0.0079(17) 0.013(2) 0.024(2) 0.0005(15) -0.0029(16) 0.0008(15)
C2 0.0111(18) 0.0070(19) 0.025(2) -0.0002(15) 0.0014(16) -0.0002(15)
C6 0.0080(17) 0.010(2) 0.028(2) 0.0018(16) 0.0010(17) 0.0006(15)
C7 0.0117(18) 0.0070(19) 0.025(2) 0.0022(15) 0.0004(17) -0.0021(15)
C8 0.0081(17) 0.011(2) 0.023(2) 0.0003(15) -0.0021(16) 0.0008(14)
C9 0.0079(17) 0.010(2) 0.023(2) 0.0003(15) -0.0031(16) 0.0037(14)
C10 0.0111(18) 0.0089(19) 0.025(2) 0.0017(15) -0.0021(16) 0.0022(15)
S1C 0.0290(6) 0.0291(7) 0.0330(7) 0.0034(5) 0.0014(5) -0.0054(5)
O1D 0.0149(15) 0.0210(17) 0.0186(17) 0.0040(12) -0.0008(13) -0.0047(13)
N1D 0.031(2) 0.019(2) 0.025(2) 0.0001(16) 0.0029(19) -0.0036(18)
N2D 0.024(2) 0.021(2) 0.023(2) 0.0026(16) 0.0022(18) -0.0032(17)
C1D 0.023(2) 0.030(3) 0.024(3) -0.003(2) 0.000(2) 0.002(2)
C2D 0.020(2) 0.024(3) 0.024(3) -0.0011(18) 0.002(2) 0.0017(19)
C2C 0.038(3) 0.044(3) 0.034(3) 0.011(2) -0.004(2) -0.013(3)
C1C 0.038(3) 0.051(4) 0.036(3) 0.010(3) -0.005(2) -0.017(3)
O1W 0.075(4) 0.098(5) 0.068(4) 0.029(3) 0.021(3) -0.007(4)
O2W 0.050(4) 0.027(3) 0.093(5) 0.014(3) 0.034(4) -0.003(3)
O3W 0.073(12) 0.021(8) 0.036(9) 0.008(6) -0.006(8) -0.006(8)
O4W 0.048(3) 0.040(3) 0.062(3) 0.003(2) 0.000(2) -0.004(2)
O1C 0.029(2) 0.040(2) 0.051(3) 0.022(2) -0.0101(18) -0.0153(18)

loop_
_atom_type_symbol
_atom_type_description
_atom_type_scat_dispersion_real
_atom_type_scat_dispersion_imag
_atom_type_scat_source
C C 0.0033 0.0016 'International Tables Vol C Tables 4.2.6.8 and 6.1.1.4'
H H 0.0000 0.0000 'International Tables Vol C Tables 4.2.6.8 and 6.1.1.4'
N N 0.0061 0.0033 'International Tables Vol C Tables 4.2.6.8 and 6.1.1.4'
O O 0.0106 0.0060 'International Tables Vol C Tables 4.2.6.8 and 6.1.1.4'
S S 0.1246 0.1234 'International Tables Vol C Tables 4.2.6.8 and 6.1.1.4'
U U -9.6767 9.6646 'International Tables Vol C Tables 4.2.6.8 and 6.1.1.4'

loop_
_geom_angle_atom_site_label_1
_geom_angle_atom_site_label_2
_geom_angle_atom_site_label_3
_geom_angle
_geom_angle_site_symmetry_1
_geom_angle_site_symmetry_3
O1 U1 O1 180.0 2_756 .
O1 U1 O4 84.18(15) 2_756 2_656
O1 U1 O4 95.82(15) . 2_656
O1 U1 O4 95.82(15) 2_756 1_655
O1 U1 O4 84.18(15) . 1_655
O4 U1 O4 180.00(19) 2_656 1_655
O1 U1 O2 93.33(15) 2_756 .
O1 U1 O2 86.67(15) . .
O4 U1 O2 64.90(12) 2_656 .
O4 U1 O2 115.10(12) 1_655 .
O1 U1 O2 86.67(15) 2_756 2_756
O1 U1 O2 93.33(15) . 2_756
O4 U1 O2 115.10(12) 2_656 2_756
O4 U1 O2 64.90(12) 1_655 2_756
O2 U1 O2 180.00(15) . 2_756
O1 U1 O3 90.40(15) 2_756 2_756
O1 U1 O3 89.60(15) . 2_756
O4 U1 O3 64.46(12) 2_656 2_756
O4 U1 O3 115.54(12) 1_655 2_756
O2 U1 O3 128.51(12) . 2_756
O2 U1 O3 51.49(12) 2_756 2_756
O1 U1 O3 89.60(15) 2_756 .
O1 U1 O3 90.40(15) . .
O4 U1 O3 115.54(12) 2_656 .
O4 U1 O3 64.46(12) 1_655 .
O2 U1 O3 51.49(12) . .
O2 U1 O3 128.51(12) 2_756 .
O3 U1 O3 180.0 2_756 .
O1 U1 C5 85.60(15) 2_756 2_756
O1 U1 C5 94.40(15) . 2_756
O4 U1 C5 89.35(13) 2_656 2_756
O4 U1 C5 90.65(13) 1_655 2_756
O2 U1 C5 154.18(12) . 2_756
O2 U1 C5 25.82(12) 2_756 2_756
O3 U1 C5 25.95(12) 2_756 2_756
O3 U1 C5 154.05(12) . 2_756
O1 U1 C5 94.40(15) 2_756 .
O1 U1 C5 85.60(15) . .
O4 U1 C5 90.65(13) 2_656 .
O4 U1 C5 89.35(13) 1_655 .
O2 U1 C5 25.82(12) . .
O2 U1 C5 154.18(12) 2_756 .
O3 U1 C5 154.05(12) 2_756 .
O3 U1 C5 25.95(12) . .
C5 U1 C5 180.0 2_756 .
C5 O2 U1 94.2(3) . .
C5 O3 U1 93.4(3) . .
C1 O4 U1 126.6(3) . 1_455
O1D U2 O1D 180.0 . 2
O1D U2 O8 95.24(15) . .
O1D U2 O8 84.76(15) 2 .
O1D U2 O8 84.76(15) . 2
O1D U2 O8 95.24(15) 2 2
O8 U2 O8 180.0 . 2
O1D U2 O6 88.61(16) . 1_455
O1D U2 O6 91.39(16) 2 1_455
O8 U2 O6 64.03(12) . 1_455
O8 U2 O6 115.97(12) 2 1_455
O1D U2 O6 91.39(16) . 2_655
O1D U2 O6 88.61(16) 2 2_655
O8 U2 O6 115.97(12) . 2_655
O8 U2 O6 64.03(12) 2 2_655
O6 U2 O6 180.0(2) 1_455 2_655
O1D U2 O7 91.63(16) . 1_455
O1D U2 O7 88.37(16) 2 1_455
O8 U2 O7 115.47(12) . 1_455
O8 U2 O7 64.53(12) 2 1_455
O6 U2 O7 52.09(12) 1_455 1_455
O6 U2 O7 127.91(12) 2_655 1_455
O1D U2 O7 88.37(16) . 2_655
O1D U2 O7 91.63(16) 2 2_655
O8 U2 O7 64.53(12) . 2_655
O8 U2 O7 115.47(12) 2 2_655
O6 U2 O7 127.91(12) 1_455 2_655
O6 U2 O7 52.09(12) 2_655 2_655
O7 U2 O7 180.00(17) 1_455 2_655
O1D U2 C10 91.78(16) . 1_455
O1D U2 C10 88.22(16) 2 1_455
O8 U2 C10 89.50(13) . 1_455
O8 U2 C10 90.50(13) 2 1_455
O6 U2 C10 26.10(12) 1_455 1_455
O6 U2 C10 153.90(12) 2_655 1_455
O7 U2 C10 26.09(12) 1_455 1_455
O7 U2 C10 153.91(12) 2_655 1_455
O1D U2 C10 88.22(16) . 2_655
O1D U2 C10 91.78(16) 2 2_655
O8 U2 C10 90.50(13) . 2_655
O8 U2 C10 89.50(13) 2 2_655
O6 U2 C10 153.90(12) 1_455 2_655
O6 U2 C10 26.10(12) 2_655 2_655
O7 U2 C10 153.91(12) 1_455 2_655
O7 U2 C10 26.09(12) 2_655 2_655
C10 U2 C10 180.0 1_455 2_655
C10 O6 U2 94.0(3) . 1_655
C10 O7 U2 93.8(3) . 1_655
C6 O8 U2 128.6(3) . .
O5 C1 O4 125.5(5) . .
O5 C1 C2 118.4(5) . .
O4 C1 C2 116.1(5) . .
O2 C5 O3 119.6(4) . .
O2 C5 C3 120.5(4) . .
O3 C5 C3 119.8(4) . .
O2 C5 U1 60.0(2) . .
O3 C5 U1 60.6(2) . .
C3 C5 U1 167.3(3) . .
C4 C3 C2 119.1(4) . .
C4 C3 C5 119.5(4) . .
C2 C3 C5 121.2(4) . .
C2 C4 C3 121.6(4) 2_666 .
C4 C2 C3 119.3(4) 2_666 .
C4 C2 C1 117.1(4) 2_666 .
C3 C2 C1 123.5(4) . .
O9 C6 O8 125.5(5) . .
O9 C6 C7 117.2(5) . .
O8 C6 C7 117.2(4) . .
C8 C7 C9 119.8(4) . .
C8 C7 C6 117.4(4) . .
C9 C7 C6 122.5(4) . .
C7 C8 C9 120.6(4) . 2_665
C8 C9 C7 119.6(4) 2_665 .
C8 C9 C10 118.6(4) 2_665 .
C7 C9 C10 121.7(4) . .
O7 C10 O6 119.7(4) . .
O7 C10 C9 120.2(4) . .
O6 C10 C9 120.1(4) . .
O7 C10 U2 60.1(2) . 1_655
O6 C10 U2 59.9(2) . 1_655
C9 C10 U2 173.6(3) . 1_655
O1C S1C C2C 104.7(2) . .
O1C S1C C1C 104.07(17) . .
C2C S1C C1C 97.0(2) . .
N1D C1D C2D 110.2(6) . .
N2D C2D C1D 109.2(6) . .

loop_
_geom_bond_atom_site_label_1
_geom_bond_atom_site_label_2
_geom_bond_distance
_geom_bond_site_symmetry_2
U1 O1 1.793(4) 2_756
U1 O1 1.793(4) .
U1 O4 2.446(4) 2_656
U1 O4 2.446(4) 1_655
U1 O2 2.525(4) .
U1 O2 2.525(4) 2_756
U1 O3 2.538(4) 2_756
U1 O3 2.538(4) .
U1 C5 2.907(5) 2_756
U1 C5 2.907(5) .
O2 C5 1.270(6) .
O3 C5 1.274(6) .
O4 C1 1.278(6) .
O4 U1 2.446(4) 1_455
O5 C1 1.230(7) .
U2 O1D 1.798(4) .
U2 O1D 1.798(4) 2
U2 O8 2.437(4) .
U2 O8 2.437(4) 2
U2 O6 2.503(4) 1_455
U2 O6 2.503(4) 2_655
U2 O7 2.507(4) 1_455
U2 O7 2.507(4) 2_655
U2 C10 2.885(5) 1_455
U2 C10 2.885(5) 2_655
O6 C10 1.272(6) .
O6 U2 2.503(4) 1_655
O7 C10 1.272(6) .
O7 U2 2.507(4) 1_655
O8 C6 1.264(6) .
O9 C6 1.244(6) .
C1 C2 1.505(6) .
C5 C3 1.490(6) .
C3 C4 1.396(6) .
C3 C2 1.410(6) .
C4 C2 1.392(6) 2_666
C2 C4 1.392(6) 2_666
C6 C7 1.512(6) .
C7 C8 1.389(6) .
C7 C9 1.409(6) .
C8 C9 1.398(6) 2_665
C9 C8 1.398(6) 2_665
C9 C10 1.482(6) .
C10 U2 2.885(5) 1_655
S1C O1C 1.543(3) .
S1C C2C 1.778(6) .
S1C C1C 1.782(4) .
N1D C1D 1.483(8) .
N2D C2D 1.490(8) .
C1D C2D 1.523(9) .
O2W O3W 1.2605 .

loop_
_geom_torsion_atom_site_label_1
_geom_torsion_atom_site_label_2
_geom_torsion_atom_site_label_3
_geom_torsion_atom_site_label_4
_geom_torsion
_geom_torsion_site_symmetry_1
_geom_torsion_site_symmetry_2
_geom_torsion_site_symmetry_3
_geom_torsion_site_symmetry_4
U1 O4 C1 O5 22.3(7) 1_455 . . .
U1 O4 C1 C2 -155.0(3) 1_455 . . .
U1 O2 C5 O3 -11.5(5) . . . .
U1 O2 C5 C3 165.3(4) . . . .
U1 O3 C5 O2 11.4(5) . . . .
U1 O3 C5 C3 -165.4(4) . . . .
O2 C5 C3 C4 -163.0(5) . . . .
O3 C5 C3 C4 13.8(7) . . . .
U1 C5 C3 C4 -74.4(16) . . . .
O2 C5 C3 C2 11.4(7) . . . .
O3 C5 C3 C2 -171.8(5) . . . .
U1 C5 C3 C2 99.9(14) . . . .
C2 C3 C4 C2 0.0(8) . . . 2_666
C5 C3 C4 C2 174.5(5) . . . 2_666
C4 C3 C2 C4 0.0(8) . . . 2_666
C5 C3 C2 C4 -174.4(5) . . . 2_666
C4 C3 C2 C1 -174.7(5) . . . .
C5 C3 C2 C1 10.9(8) . . . .
O5 C1 C2 C4 -99.6(6) . . . 2_666
O4 C1 C2 C4 77.9(6) . . . 2_666
O5 C1 C2 C3 75.2(6) . . . .
O4 C1 C2 C3 -107.3(6) . . . .
U2 O8 C6 O9 23.2(7) . . . .
U2 O8 C6 C7 -152.2(3) . . . .
O9 C6 C7 C8 -96.1(6) . . . .
O8 C6 C7 C8 79.7(6) . . . .
O9 C6 C7 C9 77.4(6) . . . .
O8 C6 C7 C9 -106.8(6) . . . .
C9 C7 C8 C9 0.3(8) . . . 2_665
C6 C7 C8 C9 174.0(4) . . . 2_665
C8 C7 C9 C8 -0.3(8) . . . 2_665
C6 C7 C9 C8 -173.7(5) . . . 2_665
C8 C7 C9 C10 -175.8(5) . . . .
C6 C7 C9 C10 10.8(8) . . . .
U2 O7 C10 O6 -6.7(5) 1_655 . . .
U2 O7 C10 C9 172.6(4) 1_655 . . .
U2 O6 C10 O7 6.7(5) 1_655 . . .
U2 O6 C10 C9 -172.6(4) 1_655 . . .
C8 C9 C10 O7 -165.5(5) 2_665 . . .
C7 C9 C10 O7 10.1(7) . . . .
C8 C9 C10 O6 13.8(7) 2_665 . . .
C7 C9 C10 O6 -170.6(5) . . . .
N1D C1D C2D N2D 176.1(3) . . . .
